data_1565384
loop_
_publ_author_name
'Borys, Andryj M.'
'Clark, Ewan R.'
'Saines, Paul J.'
'Alberola, Antonio'
'Rawson, Jeremy M.'

_publ_section_title
;
 A short, versatile route towards benzothiadiazinyl radicals.
;
_journal_issue 1
_journal_name_full 'Chemical science'
_journal_page_first 149
_journal_page_last 158
_journal_paper_doi 10.1039/d1sc04248c
_journal_volume 13
_journal_year 2021
_chemical_formula_moiety 'C14 H8 Cl4 N2 S'
_chemical_formula_sum 'C14 H8 Cl4 N2 S'
_chemical_formula_weight 378.08
_chemical_properties_physical Moisture-sensitive
_space_group_crystal_system monoclinic
_space_group_IT_number 4
_space_group_name_Hall 'P 2yb'
_space_group_name_H-M_alt 'P 1 21 1'
_atom_sites_solution_hydrogens geom
_atom_sites_solution_primary dual
_audit_creation_date 2018-06-23
_audit_creation_method
;
Olex2 1.2
(compiled 2018.05.29 svn.r3508 for OlexSys, GUI svn.r5506)
;
_audit_update_record
;
2021-08-03 deposited with the CCDC.	2021-11-23 downloaded from the CCDC.
;
_cell_angle_alpha 90
_cell_angle_beta 98.513(3)
_cell_angle_gamma 90
_cell_formula_units_Z 4
_cell_length_a 9.0246(3)
_cell_length_b 13.7857(5)
_cell_length_c 12.0756(4)
_cell_measurement_reflns_used 37692
_cell_measurement_temperature 100.0(6)
_cell_measurement_theta_max 75.7670
_cell_measurement_theta_min 3.6390
_cell_volume 1485.78(9)
_computing_cell_refinement 'CrysAlisPro 1.171.38.41 (Rigaku OD, 2015)'
_computing_data_collection 'CrysAlisPro 1.171.38.41 (Rigaku OD, 2015)'
_computing_data_reduction 'CrysAlisPro 1.171.38.41 (Rigaku OD, 2015)'
_computing_molecular_graphics 'Olex2 (Dolomanov et al., 2009)'
_computing_publication_material 'Olex2 (Dolomanov et al., 2009)'
_computing_structure_refinement 'ShelXL (Sheldrick, 2015)'
_computing_structure_solution 'ShelXT (Sheldrick, 2015)'
_diffrn_ambient_environment N~2~
_diffrn_ambient_temperature 100.0(6)
_diffrn_detector 'CCD plate'
_diffrn_detector_area_resol_mean 5.2774
_diffrn_detector_type AtlasS2
_diffrn_measured_fraction_theta_full 1.000
_diffrn_measured_fraction_theta_max 1.000
_diffrn_measurement_details
;
List of Runs (angles in degrees, time in seconds):

  # Type    Start    End  Width  t~exp~   \w     \q     \k     \f   Frames
#--------------------------------------------------------------------------
  1  \w     -1.00  25.00   1.00    5.00    --   38.00  95.00 -26.00   26
  2  \w      6.00  34.00   1.00    5.00    --   42.00  87.00-137.12   28
  3  \w   -114.00 -14.00   1.00    5.00    --  -42.08 -57.00-180.00  100
  4  \w   -116.00 -18.00   1.00    5.00    --  -42.08 -38.00  60.00   98
  5  \w    -67.00  32.00   1.00    5.00    --  -42.08  38.00-120.00   99
  6  \w   -116.00 -18.00   1.00    5.00    --  -42.08 -38.00 -90.00   98
  7  \w     23.00  98.00   1.00    5.00    --   42.08-125.00   0.00   75
  8  \w     23.00  98.00   1.00    5.00    --   42.08-125.00 150.00   75
  9  \w     16.00  45.00   1.00    5.00    --   50.00  82.00 123.54   29
 10  \w     17.00  46.00   1.00    5.00    --   50.00  80.00 -25.04   29
 11  \w     20.00  46.00   1.00    5.00    --   54.00  81.00-124.45   26
 12  \w     20.00  46.00   1.00    5.00    --   54.00  81.00  62.43   26
 13  \w     25.00 134.00   1.00    5.00    --   58.00  77.00  21.36  109
 14  \w     29.00 138.00   1.00    5.00    --   62.00  77.00 114.13  109
 15  \w     30.00 138.00   1.00    5.00    --   62.00  76.00 154.66  108
 16  \w     33.00 142.00   1.00    5.00    --   66.00  77.00-172.27  109
 17  \w     33.00 142.00   1.00    5.00    --   66.00  77.00 -44.94  109
 18  \w     38.00 146.00   1.00    5.00    --   70.00  76.00  34.91  108
 19  \w     38.00 146.00   1.00    5.00    --   70.00  76.00-137.16  108
 20  \w     38.00 146.00   1.00    5.00    --   70.00  76.00 -91.12  108
 21  \w     38.00 146.00   1.00    5.00    --   70.00  76.00 -15.51  108
 22  \w     78.00 178.00   1.00   20.00    --  111.00  77.00-180.00  100
 23  \w     82.00 178.00   1.00   20.00    --  111.00  61.00-150.00   96
 24  \w     78.00 178.00   1.00   20.00    --  111.00  77.00 -30.00  100
 25  \w     82.00 178.00   1.00   20.00    --  111.00  61.00  90.00   96
 26  \w     82.00 178.00   1.00   20.00    --  111.00  61.00 -30.00   96
 27  \w     82.00 178.00   1.00   20.00    --  111.00  61.00 -90.00   96
 28  \w     82.00 178.00   1.00   20.00    --  111.00  61.00-180.00   96
 29  \w     35.00 116.00   1.00   20.00    --  111.00-111.00 -90.00   81
 30  \w     78.00 178.00   1.00   20.00    --  111.00  77.00  90.00  100
 31  \w    100.00 178.00   1.00   20.00    --  111.00 111.00  30.00   78
 32  \w     35.00 116.00   1.00   20.00    --  111.00-111.00 120.00   81
 33  \w     78.00 178.00   1.00   20.00    --  111.00  77.00 -60.00  100
 34  \w     82.00 178.00   1.00   20.00    --  111.00  61.00  30.00   96
 35  \w     78.00 178.00   1.00   20.00    --  111.00  77.00   0.00  100
 36  \w     78.00 178.00   1.00   20.00    --  111.00  77.00-120.00  100
 37  \w     35.00 116.00   1.00   20.00    --  111.00-111.00   0.00   81
 38  \w     82.00 178.00   1.00   20.00    --  111.00  61.00 150.00   96
 39  \w     78.00 178.00   1.00   20.00    --  111.00  77.00-150.00  100
 40  \w     82.00 178.00   1.00   20.00    --  111.00  61.00  60.00   96
 41  \w     78.00 178.00   1.00   20.00    --  111.00  77.00  60.00  100
 42  \w     82.00 178.00   1.00   20.00    --  111.00  61.00 120.00   96
 43  \w     78.00 178.00   1.00   20.00    --  111.00  77.00 120.00  100
 44  \w     82.00 178.00   1.00   20.00    --  111.00  61.00   0.00   96
 45  \w     28.00 109.00   1.00   20.00    --  111.00 -94.00-180.00   81
 46  \w     78.00 178.00   1.00   20.00    --  111.00  77.00 150.00  100
 47  \w     35.00 116.00   1.00   20.00    --  111.00-111.00 -30.00   81
 48  \w     78.00 178.00   1.00   20.00    --  111.00  77.00  30.00  100
 49  \w     35.00 116.00   1.00   20.00    --  111.00-111.00  30.00   81
 50  \w     82.00 178.00   1.00   20.00    --  111.00  61.00 -60.00   96
 51  \w     38.00 137.00   1.00   20.00    --  111.00 -45.00  30.00   99
 52  \w     28.00 109.00   1.00   20.00    --  111.00 -94.00-150.00   81
 53  \w     35.00 144.00   1.00   20.00    --  111.00 -77.00  30.00  109
 54  \w     78.00 178.00   1.00   20.00    --  111.00  77.00 -90.00  100
 55  \w      7.00  35.00   1.00    5.00    --   42.00  86.00  79.66   28
 56  \w   -114.00 -14.00   1.00    5.00    --  -42.08 -57.00 120.00  100
 57  \w     11.00 116.00   1.00    5.00    --   42.08  70.00 142.30  105
 58  \w     16.00  45.00   1.00    5.00    --   50.00  82.00-163.20   29
 59  \w     21.00  49.00   1.00    5.00    --   54.00  78.00 -75.62   28
 60  \w     20.00  46.00   1.00    5.00    --   54.00  81.00 -55.32   26
 61  \w     20.00  46.00   1.00    5.00    --   54.00  81.00 104.84   26
 62  \w     25.00 134.00   1.00    5.00    --   58.00  77.00 -71.09  109
 63  \w     26.00 133.00   1.00    5.00    --   58.00  75.00   6.09  107
 64  \w     26.00 133.00   1.00    5.00    --   58.00  75.00 110.06  107
 65  \w     25.00 134.00   1.00    5.00    --   58.00  77.00-132.01  109
 66  \w     30.00 138.00   1.00    5.00    --   62.00  76.00-107.44  108
 67  \w     30.00 137.00   1.00    5.00    --   62.00  75.00  33.64  107
 68  \w     30.00 137.00   1.00    5.00    --   62.00  75.00-135.39  107
 69  \w     30.00 137.00   1.00    5.00    --   62.00  75.00  79.94  107
 70  \w     34.00 142.00   1.00    5.00    --   66.00  76.00 -67.40  108
;
_diffrn_measurement_device 'four-circle diffractometer'
_diffrn_measurement_device_type 'SuperNova, Dual, Cu at zero, AtlasS2'
_diffrn_measurement_method '\w scans'
_diffrn_orient_matrix_type 'CrysAlisPro convention (1999,Acta A55,543-557)'
_diffrn_orient_matrix_UB_11 -0.1599030000
_diffrn_orient_matrix_UB_12 0.0129340000
_diffrn_orient_matrix_UB_13 0.0276028000
_diffrn_orient_matrix_UB_21 0.0535925000
_diffrn_orient_matrix_UB_22 -0.0329002000
_diffrn_orient_matrix_UB_23 0.1214787000
_diffrn_orient_matrix_UB_31 0.0358979000
_diffrn_orient_matrix_UB_32 0.1059595000
_diffrn_orient_matrix_UB_33 0.0343349000
_diffrn_radiation_monochromator mirror
_diffrn_radiation_probe x-ray
_diffrn_radiation_type CuK\a
_diffrn_radiation_wavelength 1.54184
_diffrn_reflns_av_R_equivalents 0.0805
_diffrn_reflns_av_unetI/netI 0.0293
_diffrn_reflns_Laue_measured_fraction_full 1.000
_diffrn_reflns_Laue_measured_fraction_max 1.000
_diffrn_reflns_limit_h_max 11
_diffrn_reflns_limit_h_min -11
_diffrn_reflns_limit_k_max 16
_diffrn_reflns_limit_k_min -15
_diffrn_reflns_limit_l_max 14
_diffrn_reflns_limit_l_min -14
_diffrn_reflns_number 54843
_diffrn_reflns_point_group_measured_fraction_full 0.983
_diffrn_reflns_point_group_measured_fraction_max 0.981
_diffrn_reflns_theta_full 67.684
_diffrn_reflns_theta_max 71.067
_diffrn_reflns_theta_min 3.701
_diffrn_source 'micro-focus sealed X-ray tube'
_diffrn_source_type 'SuperNova (Cu) X-ray Source'
_exptl_absorpt_coefficient_mu 8.491
_exptl_absorpt_correction_T_max 0.722
_exptl_absorpt_correction_T_min 0.328
_exptl_absorpt_correction_type gaussian
_exptl_absorpt_process_details
;
CrysAlisPro 1.171.38.41 (Rigaku Oxford Diffraction, 2015)
Numerical absorption correction based on gaussian integration over
			a multifaceted crystal model
Empirical absorption correction using spherical harmonics,
 implemented in SCALE3 ABSPACK scaling algorithm.
;
_exptl_crystal_colour 'dark yellow'
_exptl_crystal_colour_modifier dark
_exptl_crystal_colour_primary yellow
_exptl_crystal_density_diffrn 1.690
_exptl_crystal_description block
_exptl_crystal_F_000 760
_exptl_crystal_size_max 0.216
_exptl_crystal_size_mid 0.077
_exptl_crystal_size_min 0.048
_refine_diff_density_max 1.102
_refine_diff_density_min -0.693
_refine_diff_density_rms 0.128
_refine_ls_abs_structure_details
;
 Classical Flack method preferred over Parsons because s.u. lower.
;
_refine_ls_abs_structure_Flack 0.06(3)
_refine_ls_extinction_method none
_refine_ls_goodness_of_fit_ref 1.093
_refine_ls_hydrogen_treatment constr
_refine_ls_matrix_type full
_refine_ls_number_parameters 381
_refine_ls_number_reflns 5617
_refine_ls_number_restraints 1
_refine_ls_restrained_S_all 1.093
_refine_ls_R_factor_all 0.0769
_refine_ls_R_factor_gt 0.0766
_refine_ls_shift/su_max 0.000
_refine_ls_shift/su_mean 0.000
_refine_ls_structure_factor_coef Fsqd
_refine_ls_weighting_details 'w=1/[\s^2^(Fo^2^)+(0.1760P)^2^+0.9125P] where P=(Fo^2^+2Fc^2^)/3'
_refine_ls_weighting_scheme calc
_refine_ls_wR_factor_gt 0.2049
_refine_ls_wR_factor_ref 0.2058
_reflns_Friedel_coverage 0.878
_reflns_Friedel_fraction_full 0.964
_reflns_Friedel_fraction_max 0.959
_reflns_number_gt 5556
_reflns_number_total 5617
_reflns_threshold_expression 'I > 2\s(I)'
_cod_data_source_file d1sc04248c2.cif
_cod_data_source_block serc118-r1-fm-non-equiv-rf1
_cod_depositor_comments
;
Adding full bibliography for 1565368--1565385.cif.

2022-05-30
Z value and formula fixed to values more according to usual
chemical conventions.                 miguel
;
_cod_original_formula_sum 'C28 H16 Cl8 N4 S2'
_cod_original_formula_weight 756.17
_cod_original_formula_moiety '2(C14 H8 Cl4 N2 S)'
_cod_original_formula_units_Z 2
_cod_database_code 1565384
_shelx_shelxl_version_number 2016/6
_chemical_oxdiff_formula 'C28 N4 S2 Cl8 H14'
_chemical_oxdiff_usercomment ABS-295
_shelx_space_group_comment
;
The symmetry employed for this shelxl refinement is uniquely defined
by the following loop, which should always be used as a source of
symmetry information in preference to the above space-group names.
They are only intended as comments.
;
_reflns_odcompleteness_completeness 99.96
_reflns_odcompleteness_iscentric 1
_reflns_odcompleteness_theta 66.97
_olex2_refinement_description
;
1. Fixed Uiso
 At 1.2 times of:
  All C(H) groups
 At 1.5 times of:
  All C(H,H,H) groups
2.a Aromatic/amide H refined with riding coordinates:
 C13(H13), C27(H27), C7(H7), C5(H5), C19(H19), C21(H21), C18(H18), C4(H4),
 C20(H20), C6(H6)
2.b Idealised Me refined as rotating group:
 C8(H8A,H8B,H8C), C22(H22A,H22B,H22C)
;
_olex2_submission_special_instructions 'No special instructions were received'
_oxdiff_exptl_absorpt_empirical_details
;
Empirical correction (ABSPACK) includes:
- Absorption correction using spherical harmonics
- Frame scaling
;
_oxdiff_exptl_absorpt_empirical_full_max 2.373
_oxdiff_exptl_absorpt_empirical_full_min 0.432

loop_
_space_group_symop_operation_xyz
'x, y, z'
'-x, y+1/2, -z'

loop_
_atom_site_label
_atom_site_type_symbol
_atom_site_fract_x
_atom_site_fract_y
_atom_site_fract_z
_atom_site_U_iso_or_equiv
_atom_site_adp_type
_atom_site_occupancy
_atom_site_site_symmetry_order
_atom_site_calc_flag
_atom_site_refinement_flags_posn
_atom_site_refinement_flags_adp
_atom_site_refinement_flags_occupancy
_atom_site_disorder_assembly
_atom_site_disorder_group
Cl3 Cl 0.7755(2) -0.02263(15) 0.98505(17) 0.0311(4) Uani 1 1 d . . . . .
S1 S 1.05732(19) 0.29669(13) 0.71939(14) 0.0243(4) Uani 1 1 d . . . . .
Cl4 Cl 1.0142(2) -0.07809(14) 0.83257(17) 0.0337(5) Uani 1 1 d . . . . .
Cl2 Cl 0.6901(2) 0.19556(15) 1.01086(19) 0.0361(5) Uani 1 1 d . . . . .
Cl8 Cl 0.6563(2) 0.29726(17) 0.58548(17) 0.0358(5) Uani 1 1 d . . . . .
Cl6 Cl 0.8387(2) 0.65634(17) 0.48551(17) 0.0343(5) Uani 1 1 d . . . . .
Cl1 Cl 1.2968(2) 0.30046(16) 0.81799(17) 0.0337(4) Uani 1 1 d . . . . .
Cl7 Cl 0.8636(2) 0.43066(17) 0.46551(15) 0.0342(5) Uani 1 1 d . . . . .
S2 S 0.4058(2) 0.61450(17) 0.74021(16) 0.0327(5) Uani 1 1 d . . . . .
Cl5 Cl 0.2023(2) 0.6139(2) 0.6107(2) 0.0451(6) Uani 1 1 d . . . . .
N2 N 0.8486(7) 0.3311(5) 0.8880(5) 0.0236(12) Uani 1 1 d . . . . .
N4 N 0.6171(7) 0.7242(6) 0.6173(6) 0.0289(14) Uani 1 1 d . . . . .
N1 N 0.9747(7) 0.3925(5) 0.7416(6) 0.0268(13) Uani 1 1 d . . . . .
C9 C 0.8841(8) 0.2371(6) 0.8685(6) 0.0237(14) Uani 1 1 d . . . . .
C23 C 0.6218(8) 0.6248(7) 0.6112(6) 0.0271(16) Uani 1 1 d . . . . .
C11 C 0.8560(9) 0.0657(7) 0.9141(6) 0.0268(16) Uani 1 1 d . . . . .
C13 C 1.0240(8) 0.1102(6) 0.7834(6) 0.0236(14) Uani 1 1 d . . . . .
H13 H 1.090943 0.093133 0.735064 0.028 Uiso 1 1 calc R . . . .
C14 C 0.9843(8) 0.2075(6) 0.7963(6) 0.0229(14) Uani 1 1 d . . . . .
N3 N 0.4549(8) 0.7222(7) 0.7579(6) 0.0348(16) Uani 1 1 d . . . . .
C27 C 0.5377(9) 0.4614(7) 0.6528(7) 0.0313(17) Uani 1 1 d . . . . .
H27 H 0.474210 0.421711 0.686726 0.038 Uiso 1 1 calc R . . . .
C2 C 0.8577(8) 0.5041(6) 0.8544(6) 0.0228(15) Uani 1 1 d . . . . .
C25 C 0.7358(8) 0.4819(7) 0.5395(6) 0.0282(16) Uani 1 1 d . . . . .
C1 C 0.8947(8) 0.4012(6) 0.8297(6) 0.0229(14) Uani 1 1 d . . . . .
C7 C 0.9445(9) 0.5770(6) 0.8138(7) 0.0275(16) Uani 1 1 d . . . . .
H7 H 1.017614 0.560011 0.770534 0.033 Uiso 1 1 calc R . . . .
C10 C 0.8171(8) 0.1621(6) 0.9255(6) 0.0239(14) Uani 1 1 d . . . . .
C16 C 0.5404(9) 0.8746(7) 0.6932(6) 0.0319(18) Uani 1 1 d . . . . .
C17 C 0.6382(9) 0.9351(7) 0.6410(7) 0.0327(18) Uani 1 1 d . . . . .
C5 C 0.8172(10) 0.6987(6) 0.9025(8) 0.0347(19) Uani 1 1 d . . . . .
H5 H 0.804355 0.763565 0.919989 0.042 Uiso 1 1 calc R . . . .
C19 C 0.5228(11) 1.0772(8) 0.7121(8) 0.038(2) Uani 1 1 d . . . . .
H19 H 0.516535 1.144245 0.717898 0.046 Uiso 1 1 calc R . . . .
C26 C 0.6411(9) 0.4221(7) 0.5936(6) 0.0286(16) Uani 1 1 d . . . . .
C12 C 0.9617(9) 0.0407(5) 0.8435(6) 0.0243(15) Uani 1 1 d . . . . .
C24 C 0.7256(9) 0.5811(7) 0.5485(6) 0.0296(17) Uani 1 1 d . . . . .
C21 C 0.4378(10) 0.9195(8) 0.7544(7) 0.0354(19) Uani 1 1 d . . . . .
H21 H 0.373921 0.880900 0.789282 0.043 Uiso 1 1 calc R . . . .
C3 C 0.7446(9) 0.5289(7) 0.9190(6) 0.0288(17) Uani 1 1 d . . . . .
C15 C 0.5406(8) 0.7679(7) 0.6861(6) 0.0284(17) Uani 1 1 d . . . . .
C28 C 0.5294(9) 0.5614(7) 0.6610(6) 0.0299(17) Uani 1 1 d . . . . .
C18 C 0.6254(10) 1.0355(8) 0.6516(8) 0.038(2) Uani 1 1 d . . . . .
H18 H 0.687551 1.075652 0.617011 0.045 Uiso 1 1 calc R . . . .
C4 C 0.7295(10) 0.6277(7) 0.9422(7) 0.0338(18) Uani 1 1 d . . . . .
H4 H 0.657801 0.646501 0.985886 0.041 Uiso 1 1 calc R . . . .
C20 C 0.4296(10) 1.0178(8) 0.7638(7) 0.038(2) Uani 1 1 d . . . . .
H20 H 0.361155 1.045232 0.805100 0.046 Uiso 1 1 calc R . . . .
C8 C 0.6366(10) 0.4589(7) 0.9583(7) 0.0323(17) Uani 1 1 d . . . . .
H8A H 0.591135 0.420250 0.896348 0.048 Uiso 1 1 calc GR . . . .
H8B H 0.560309 0.494159 0.988934 0.048 Uiso 1 1 calc GR . . . .
H8C H 0.689022 0.417468 1.014923 0.048 Uiso 1 1 calc GR . . . .
C6 C 0.9228(11) 0.6727(7) 0.8372(8) 0.0358(18) Uani 1 1 d . . . . .
H6 H 0.979875 0.720249 0.808802 0.043 Uiso 1 1 calc R . . . .
C22 C 0.7550(11) 0.8986(8) 0.5743(9) 0.041(2) Uani 1 1 d . . . . .
H22A H 0.816870 0.851387 0.617413 0.062 Uiso 1 1 calc GR . . . .
H22B H 0.815867 0.951901 0.556591 0.062 Uiso 1 1 calc GR . . . .
H22C H 0.706661 0.869383 0.506244 0.062 Uiso 1 1 calc GR . . . .

loop_
_atom_site_aniso_label
_atom_site_aniso_U_11
_atom_site_aniso_U_22
_atom_site_aniso_U_33
_atom_site_aniso_U_23
_atom_site_aniso_U_13
_atom_site_aniso_U_12
Cl3 0.0318(9) 0.0218(10) 0.0411(10) 0.0057(7) 0.0101(7) -0.0067(7)
S1 0.0320(8) 0.0174(9) 0.0261(8) 0.0007(6) 0.0132(6) 0.0008(7)
Cl4 0.0437(10) 0.0154(9) 0.0435(10) 0.0007(7) 0.0112(8) 0.0007(7)
Cl2 0.0387(10) 0.0302(11) 0.0453(11) 0.0033(8) 0.0257(8) -0.0015(8)
Cl8 0.0404(10) 0.0282(11) 0.0384(9) -0.0040(8) 0.0045(8) -0.0042(8)
Cl6 0.0340(9) 0.0372(11) 0.0357(9) 0.0046(8) 0.0183(7) -0.0004(8)
Cl1 0.0301(8) 0.0285(10) 0.0446(9) 0.0021(8) 0.0126(7) -0.0010(8)
Cl7 0.0364(9) 0.0365(11) 0.0318(9) -0.0018(8) 0.0118(7) 0.0051(8)
S2 0.0326(9) 0.0376(12) 0.0308(9) 0.0060(8) 0.0146(7) 0.0031(8)
Cl5 0.0284(9) 0.0587(15) 0.0500(12) 0.0046(11) 0.0121(8) 0.0002(10)
N2 0.028(3) 0.018(3) 0.027(3) 0.001(2) 0.010(2) 0.000(2)
N4 0.027(3) 0.034(4) 0.027(3) 0.005(3) 0.007(2) 0.003(3)
N1 0.031(3) 0.025(3) 0.026(3) 0.003(3) 0.009(2) 0.002(3)
C9 0.024(3) 0.024(4) 0.024(3) 0.000(3) 0.008(2) -0.004(3)
C23 0.025(3) 0.033(5) 0.024(3) 0.006(3) 0.008(3) 0.001(3)
C11 0.026(3) 0.026(4) 0.028(3) 0.000(3) 0.005(3) -0.005(3)
C13 0.032(3) 0.014(3) 0.026(3) 0.001(3) 0.008(3) 0.001(3)
C14 0.023(3) 0.022(4) 0.025(3) 0.001(3) 0.008(3) -0.002(3)
N3 0.030(3) 0.047(5) 0.029(3) 0.004(3) 0.011(3) 0.005(3)
C27 0.029(4) 0.038(5) 0.026(3) 0.004(3) 0.004(3) -0.002(3)
C2 0.025(3) 0.018(4) 0.025(3) -0.002(3) 0.003(3) 0.004(3)
C25 0.026(3) 0.034(5) 0.024(3) 0.000(3) 0.004(3) 0.004(3)
C1 0.024(3) 0.021(4) 0.024(3) -0.005(3) 0.005(3) 0.000(3)
C7 0.027(4) 0.021(4) 0.035(4) 0.002(3) 0.005(3) 0.001(3)
C10 0.024(3) 0.020(4) 0.029(3) 0.000(3) 0.009(3) -0.002(3)
C16 0.025(3) 0.044(5) 0.026(3) 0.001(3) 0.002(3) 0.004(3)
C17 0.029(4) 0.036(5) 0.033(4) 0.000(3) 0.002(3) 0.002(3)
C5 0.039(4) 0.019(4) 0.044(5) -0.005(3) -0.001(3) 0.007(3)
C19 0.039(4) 0.035(5) 0.040(4) -0.001(4) 0.002(3) 0.003(4)
C26 0.031(4) 0.024(4) 0.029(4) -0.001(3) 0.000(3) -0.001(3)
C12 0.032(4) 0.010(3) 0.030(3) -0.003(3) 0.002(3) 0.001(3)
C24 0.027(3) 0.039(5) 0.024(3) 0.006(3) 0.007(3) 0.000(3)
C21 0.037(4) 0.039(5) 0.032(4) 0.004(4) 0.010(3) 0.007(4)
C3 0.025(3) 0.035(5) 0.026(3) -0.005(3) 0.001(3) 0.003(3)
C15 0.023(3) 0.038(5) 0.023(3) 0.003(3) 0.002(3) 0.006(3)
C28 0.028(4) 0.038(5) 0.024(3) 0.001(3) 0.005(3) 0.001(3)
C18 0.030(4) 0.042(6) 0.040(4) 0.003(4) 0.002(3) 0.000(4)
C4 0.032(4) 0.038(5) 0.030(4) -0.007(3) 0.002(3) 0.013(4)
C20 0.037(4) 0.045(6) 0.034(4) 0.001(4) 0.008(3) 0.011(4)
C8 0.033(4) 0.029(5) 0.037(4) -0.002(3) 0.011(3) 0.002(3)
C6 0.042(5) 0.024(4) 0.042(4) 0.002(3) 0.004(4) -0.001(4)
C22 0.037(4) 0.035(5) 0.056(5) 0.004(4) 0.020(4) 0.000(4)

loop_
_atom_type_symbol
_atom_type_description
_atom_type_scat_dispersion_real
_atom_type_scat_dispersion_imag
_atom_type_scat_source
C C 0.0181 0.0091 'International Tables Vol C Tables 4.2.6.8 and 6.1.1.4'
H H 0.0000 0.0000 'International Tables Vol C Tables 4.2.6.8 and 6.1.1.4'
Cl Cl 0.3639 0.7018 'International Tables Vol C Tables 4.2.6.8 and 6.1.1.4'
N N 0.0311 0.0180 'International Tables Vol C Tables 4.2.6.8 and 6.1.1.4'
S S 0.3331 0.5567 'International Tables Vol C Tables 4.2.6.8 and 6.1.1.4'

loop_
_exptl_crystal_face_index_h
_exptl_crystal_face_index_k
_exptl_crystal_face_index_l
_exptl_crystal_face_perp_dist
-1 9 -1 0.0966
-3 -2 -6 0.0316
1 -8 2 0.1104
3 2 6 0.0453
5 1 -5 0.0271
-5 0 5 0.0135

loop_
_geom_angle_atom_site_label_1
_geom_angle_atom_site_label_2
_geom_angle_atom_site_label_3
_geom_angle
_geom_angle_site_symmetry_1
_geom_angle_site_symmetry_3
_geom_angle_publ_flag
N1 S1 Cl1 109.1(3) . . ?
N1 S1 C14 106.3(4) . . ?
C14 S1 Cl1 98.1(3) . . ?
N3 S2 Cl5 106.7(3) . . ?
N3 S2 C28 106.6(4) . . ?
C28 S2 Cl5 98.2(3) . . ?
C1 N2 C9 120.7(7) . . ?
C15 N4 C23 121.3(8) . . ?
C1 N1 S1 121.7(6) . . ?
N2 C9 C14 124.9(7) . . ?
N2 C9 C10 118.6(7) . . ?
C14 C9 C10 116.5(8) . . ?
N4 C23 C24 118.7(7) . . ?
N4 C23 C28 125.0(8) . . ?
C28 C23 C24 116.3(8) . . ?
C10 C11 Cl3 120.0(6) . . ?
C10 C11 C12 119.8(7) . . ?
C12 C11 Cl3 120.2(7) . . ?
C14 C13 H13 120.7 . . ?
C12 C13 H13 120.7 . . ?
C12 C13 C14 118.5(7) . . ?
C9 C14 S1 117.2(6) . . ?
C13 C14 S1 119.8(6) . . ?
C13 C14 C9 123.0(7) . . ?
C15 N3 S2 121.2(6) . . ?
C26 C27 H27 120.7 . . ?
C26 C27 C28 118.7(8) . . ?
C28 C27 H27 120.7 . . ?
C7 C2 C1 117.1(7) . . ?
C7 C2 C3 120.3(8) . . ?
C3 C2 C1 122.6(7) . . ?
C26 C25 Cl7 120.0(7) . . ?
C24 C25 Cl7 120.6(7) . . ?
C24 C25 C26 119.4(8) . . ?
N2 C1 N1 126.9(7) . . ?
N2 C1 C2 119.8(7) . . ?
N1 C1 C2 113.2(7) . . ?
C2 C7 H7 119.6 . . ?
C6 C7 C2 120.8(8) . . ?
C6 C7 H7 119.6 . . ?
C9 C10 Cl2 117.7(6) . . ?
C11 C10 Cl2 121.3(6) . . ?
C11 C10 C9 121.0(7) . . ?
C17 C16 C15 123.5(8) . . ?
C21 C16 C17 118.2(9) . . ?
C21 C16 C15 118.3(8) . . ?
C16 C17 C22 124.7(9) . . ?
C18 C17 C16 118.3(9) . . ?
C18 C17 C22 117.0(9) . . ?
C4 C5 H5 120.2 . . ?
C6 C5 H5 120.2 . . ?
C6 C5 C4 119.7(8) . . ?
C18 C19 H19 120.3 . . ?
C18 C19 C20 119.4(10) . . ?
C20 C19 H19 120.3 . . ?
C27 C26 Cl8 119.3(7) . . ?
C27 C26 C25 121.0(9) . . ?
C25 C26 Cl8 119.7(7) . . ?
C11 C12 Cl4 119.9(6) . . ?
C13 C12 Cl4 119.1(6) . . ?
C13 C12 C11 121.0(7) . . ?
C23 C24 Cl6 117.6(7) . . ?
C25 C24 Cl6 121.1(7) . . ?
C25 C24 C23 121.4(8) . . ?
C16 C21 H21 119.1 . . ?
C20 C21 C16 121.8(9) . . ?
C20 C21 H21 119.1 . . ?
C2 C3 C8 125.2(8) . . ?
C4 C3 C2 116.3(8) . . ?
C4 C3 C8 118.4(8) . . ?
N4 C15 N3 125.6(9) . . ?
N4 C15 C16 120.2(8) . . ?
N3 C15 C16 114.1(8) . . ?
C23 C28 S2 116.4(7) . . ?
C27 C28 S2 120.4(7) . . ?
C27 C28 C23 123.2(8) . . ?
C17 C18 H18 119.0 . . ?
C19 C18 C17 122.0(10) . . ?
C19 C18 H18 119.0 . . ?
C5 C4 C3 122.6(8) . . ?
C5 C4 H4 118.7 . . ?
C3 C4 H4 118.7 . . ?
C19 C20 H20 119.8 . . ?
C21 C20 C19 120.3(9) . . ?
C21 C20 H20 119.8 . . ?
C3 C8 H8A 109.5 . . ?
C3 C8 H8B 109.5 . . ?
C3 C8 H8C 109.5 . . ?
H8A C8 H8B 109.5 . . ?
H8A C8 H8C 109.5 . . ?
H8B C8 H8C 109.5 . . ?
C7 C6 C5 120.2(9) . . ?
C7 C6 H6 119.9 . . ?
C5 C6 H6 119.9 . . ?
C17 C22 H22A 109.5 . . ?
C17 C22 H22B 109.5 . . ?
C17 C22 H22C 109.5 . . ?
H22A C22 H22B 109.5 . . ?
H22A C22 H22C 109.5 . . ?
H22B C22 H22C 109.5 . . ?

loop_
_geom_bond_atom_site_label_1
_geom_bond_atom_site_label_2
_geom_bond_distance
_geom_bond_site_symmetry_2
_geom_bond_publ_flag
Cl3 C11 1.712(8) . ?
S1 Cl1 2.308(2) . ?
S1 N1 1.560(7) . ?
S1 C14 1.729(8) . ?
Cl4 C12 1.715(8) . ?
Cl2 C10 1.714(8) . ?
Cl8 C26 1.730(9) . ?
Cl6 C24 1.711(9) . ?
Cl7 C25 1.713(8) . ?
S2 Cl5 2.229(3) . ?
S2 N3 1.556(9) . ?
S2 C28 1.735(9) . ?
N2 C9 1.364(11) . ?
N2 C1 1.300(11) . ?
N4 C23 1.373(13) . ?
N4 C15 1.303(11) . ?
N1 C1 1.376(10) . ?
C9 C14 1.407(11) . ?
C9 C10 1.425(11) . ?
C23 C24 1.423(11) . ?
C23 C28 1.404(12) . ?
C11 C10 1.386(12) . ?
C11 C12 1.413(11) . ?
C13 H13 0.9300 . ?
C13 C14 1.403(12) . ?
C13 C12 1.372(11) . ?
N3 C15 1.394(11) . ?
C27 H27 0.9300 . ?
C27 C26 1.368(12) . ?
C27 C28 1.385(14) . ?
C2 C1 1.498(11) . ?
C2 C7 1.406(11) . ?
C2 C3 1.415(11) . ?
C25 C26 1.415(12) . ?
C25 C24 1.375(14) . ?
C7 H7 0.9300 . ?
C7 C6 1.370(14) . ?
C16 C17 1.426(13) . ?
C16 C21 1.410(12) . ?
C16 C15 1.474(14) . ?
C17 C18 1.397(15) . ?
C17 C22 1.505(13) . ?
C5 H5 0.9300 . ?
C5 C4 1.388(15) . ?
C5 C6 1.371(14) . ?
C19 H19 0.9300 . ?
C19 C18 1.385(15) . ?
C19 C20 1.386(15) . ?
C21 H21 0.9300 . ?
C21 C20 1.363(15) . ?
C3 C4 1.402(14) . ?
C3 C8 1.498(13) . ?
C18 H18 0.9300 . ?
C4 H4 0.9300 . ?
C20 H20 0.9300 . ?
C8 H8A 0.9600 . ?
C8 H8B 0.9600 . ?
C8 H8C 0.9600 . ?
C6 H6 0.9300 . ?
C22 H22A 0.9600 . ?
C22 H22B 0.9600 . ?
C22 H22C 0.9600 . ?

loop_
_exptl_oxdiff_crystal_face_indexfrac_h
_exptl_oxdiff_crystal_face_indexfrac_k
_exptl_oxdiff_crystal_face_indexfrac_l
_exptl_oxdiff_crystal_face_x
_exptl_oxdiff_crystal_face_y
_exptl_oxdiff_crystal_face_z
-0.8737 8.6500 -1.4451 0.2117 -0.5070 0.8356
-3.1764 -2.0279 -5.6337 0.3262 -0.7879 -0.5223
1.1753 -8.3854 1.9807 -0.2417 0.5795 -0.7783
3.1737 2.0577 5.6294 -0.3255 0.7862 0.5252
4.9184 0.5528 -5.1710 -0.9221 -0.3828 0.0576
-4.8595 0.0125 5.3025 0.9236 0.3833 0.0089
